data_4088770
loop_
_publ_author_name
'John, Alex'
'Miranda, Maria O.'
'Ding, Keying'
'Dereli, B\"usra'
'Ortu\~no, Manuel A.'
'LaPointe, Anne M.'
'Coates, Geoffrey W.'
'Cramer, Christopher J.'
'Tolman, William B.'

_publ_section_title
;
 Nickel Catalysts for the Dehydrative Decarbonylation of Carboxylic Acids
 to Alkenes
;
_journal_issue 14
_journal_name_full Organometallics
_journal_page_first 2391
_journal_paper_doi 10.1021/acs.organomet.6b00415
_journal_volume 35
_journal_year 2016
_chemical_formula_moiety 'C55 H45 Ni O P3'
_chemical_formula_sum 'C55 H45 Ni O P3'
_chemical_formula_weight 873.51
_chemical_name_common AJ-I-97
_chemical_name_systematic
; 
 "AJ-I-97" 
;
_space_group_IT_number 173
_space_group_name_Hall 'P 6c'
_space_group_name_H-M_alt 'P 63'
_symmetry_cell_setting hexagonal
_symmetry_space_group_name_H-M 'P 63'
_atom_sites_solution_hydrogens geom
_atom_sites_solution_primary direct
_atom_sites_solution_secondary difmap
_audit_creation_method SHELXL-97
_cell_angle_alpha 90.00
_cell_angle_beta 90.00
_cell_angle_gamma 120.00
_cell_formula_units_Z 2
_cell_length_a 18.4755(12)
_cell_length_b 18.4755(12)
_cell_length_c 9.9813(6)
_cell_measurement_reflns_used 5864
_cell_measurement_temperature 173(2)
_cell_measurement_theta_max 22.264
_cell_measurement_theta_min 2.2045
_cell_volume 2950.6(3)
_computing_cell_refinement 'Bruker SAINT'
_computing_data_collection 'Bruker APEX2'
_computing_data_reduction 'Bruker SAINT'
_computing_molecular_graphics 'Bruker SHELXTL'
_computing_publication_material 'Bruker SHELXTL'
_computing_structure_refinement 'SHELXL-97 (Sheldrick, 1997)'
_computing_structure_solution 'SHELXS-97 (Sheldrick, 1990)'
_diffrn_ambient_temperature 173(2)
_diffrn_measured_fraction_theta_full 1.000
_diffrn_measured_fraction_theta_max 1.000
_diffrn_measurement_device_type 'Bruker APEX-II CCD'
_diffrn_measurement_method '\f and \w scans'
_diffrn_radiation_monochromator graphite
_diffrn_radiation_source 'fine-focus sealed tube'
_diffrn_radiation_type MoK\a
_diffrn_radiation_wavelength 0.71073
_diffrn_reflns_av_R_equivalents 0.0617
_diffrn_reflns_av_sigmaI/netI 0.0367
_diffrn_reflns_limit_h_max 23
_diffrn_reflns_limit_h_min -23
_diffrn_reflns_limit_k_max 23
_diffrn_reflns_limit_k_min -23
_diffrn_reflns_limit_l_max 12
_diffrn_reflns_limit_l_min -12
_diffrn_reflns_number 34833
_diffrn_reflns_theta_full 27.47
_diffrn_reflns_theta_max 27.47
_diffrn_reflns_theta_min 1.27
_exptl_absorpt_coefficient_mu 0.440
_exptl_absorpt_correction_T_max 0.7456
_exptl_absorpt_correction_T_min 0.7001
_exptl_absorpt_correction_type multi-scan
_exptl_absorpt_process_details 'SADABS, R. Blessing, 1995'
_exptl_crystal_colour yellow
_exptl_crystal_density_diffrn 0.983
_exptl_crystal_density_method 'not measured'
_exptl_crystal_description block
_exptl_crystal_F_000 912
_exptl_crystal_size_max 0.35
_exptl_crystal_size_mid 0.3
_exptl_crystal_size_min 0.2
_platon_squeeze_details
;
Volume consistent with three toluene molecules
;
_refine_diff_density_max 0.160
_refine_diff_density_min -0.146
_refine_diff_density_rms 0.031
_refine_ls_abs_structure_details 'Flack H D (1983), Acta Cryst. A39, 876-881'
_refine_ls_abs_structure_Flack -0.001(10)
_refine_ls_extinction_method none
_refine_ls_goodness_of_fit_ref 0.978
_refine_ls_hydrogen_treatment constr
_refine_ls_matrix_type full
_refine_ls_number_parameters 181
_refine_ls_number_reflns 4515
_refine_ls_number_restraints 1
_refine_ls_restrained_S_all 0.978
_refine_ls_R_factor_all 0.0364
_refine_ls_R_factor_gt 0.0308
_refine_ls_shift/su_max 0.001
_refine_ls_shift/su_mean 0.000
_refine_ls_structure_factor_coef Fsqd
_refine_ls_weighting_details 'calc w=1/[\s^2^(Fo^2^)+(0.0317P)^2^+0.0000P] where P=(Fo^2^+2Fc^2^)/3'
_refine_ls_weighting_scheme calc
_refine_ls_wR_factor_gt 0.0615
_refine_ls_wR_factor_ref 0.0632
_reflns_number_gt 3992
_reflns_number_total 4515
_reflns_threshold_expression >2sigma(I)
_cod_data_source_file om6b00415_si_002.cif
_cod_data_source_block 14050sq
_cod_original_sg_symbol_H-M P6(3)
_cod_database_code 4088770

loop_
_symmetry_equiv_pos_as_xyz
'x, y, z'
'x-y, x, z+1/2'
'y, -x+y, z+1/2'
'-y, x-y, z'
'-x+y, -x, z'
'-x, -y, z+1/2'

loop_
_atom_site_label
_atom_site_type_symbol
_atom_site_fract_x
_atom_site_fract_y
_atom_site_fract_z
_atom_site_U_iso_or_equiv
_atom_site_adp_type
_atom_site_occupancy
_atom_site_symmetry_multiplicity
_atom_site_calc_flag
_atom_site_refinement_flags
Ni1 Ni 0.6667 0.3333 0.78851(3) 0.02412(9) Uani 1 3 d S
P1 P 0.75586(2) 0.46363(3) 0.72836(4) 0.02490(10) Uani 1 1 d .
C13 C 0.77612(10) 0.49403(11) 0.55070(17) 0.0259(4) Uani 1 1 d .
C18 C 0.77997(11) 0.43799(11) 0.46316(17) 0.0335(4) Uani 1 1 d .
H18A H 0.7730 0.3869 0.4971 0.040 Uiso 1 1 calc R
C1 C 0.86359(9) 0.50658(9) 0.7906(2) 0.0305(3) Uani 1 1 d .
C2 C 0.87618(12) 0.48287(12) 0.9170(2) 0.0411(5) Uani 1 1 d .
H2A H 0.8296 0.4431 0.9675 0.049 Uiso 1 1 calc R
C3 C 0.95589(14) 0.51651(14) 0.9699(2) 0.0550(6) Uani 1 1 d .
H3A H 0.9635 0.4999 1.0564 0.066 Uiso 1 1 calc R
C4 C 1.02412(14) 0.57399(15) 0.8976(2) 0.0584(6) Uani 1 1 d .
H4A H 1.0787 0.5978 0.9344 0.070 Uiso 1 1 calc R
C5 C 1.01249(12) 0.59628(14) 0.7730(3) 0.0589(6) Uani 1 1 d .
H5A H 1.0594 0.6349 0.7219 0.071 Uiso 1 1 calc R
C6 C 0.93204(11) 0.56285(11) 0.7193(2) 0.0409(4) Uani 1 1 d .
H6A H 0.9249 0.5794 0.6324 0.049 Uiso 1 1 calc R
C7 C 0.73182(10) 0.54183(10) 0.7959(2) 0.0327(4) Uani 1 1 d .
C8 C 0.77717(15) 0.59545(13) 0.9003(2) 0.0527(6) Uani 1 1 d .
H8A H 0.8233 0.5930 0.9373 0.063 Uiso 1 1 calc R
C9 C 0.75618(18) 0.65197(16) 0.9507(3) 0.0724(8) Uani 1 1 d .
H9A H 0.7875 0.6881 1.0221 0.087 Uiso 1 1 calc R
C10 C 0.68861(17) 0.65591(15) 0.8962(2) 0.0655(7) Uani 1 1 d .
H10A H 0.6739 0.6948 0.9306 0.079 Uiso 1 1 calc R
C11 C 0.64423(12) 0.60451(12) 0.7947(3) 0.0528(5) Uani 1 1 d .
H11A H 0.5987 0.6078 0.7572 0.063 Uiso 1 1 calc R
C12 C 0.66455(11) 0.54708(11) 0.7450(2) 0.0404(5) Uani 1 1 d .
H12A H 0.6320 0.5105 0.6749 0.048 Uiso 1 1 calc R
C14 C 0.78631(11) 0.56867(12) 0.4972(2) 0.0374(4) Uani 1 1 d .
H14A H 0.7849 0.6089 0.5546 0.045 Uiso 1 1 calc R
C15 C 0.79850(13) 0.58385(14) 0.3610(2) 0.0504(5) Uani 1 1 d .
H15A H 0.8044 0.6343 0.3259 0.060 Uiso 1 1 calc R
C16 C 0.80228(11) 0.52821(13) 0.2761(2) 0.0472(5) Uani 1 1 d .
H16A H 0.8107 0.5398 0.1829 0.057 Uiso 1 1 calc R
C17 C 0.79373(11) 0.45462(12) 0.32655(18) 0.0422(5) Uani 1 1 d .
H17A H 0.7972 0.4157 0.2685 0.051 Uiso 1 1 calc R
C19 C 0.6667 0.3333 0.9636(3) 0.0368(8) Uani 1 3 d S
O1 O 0.6667 0.3333 1.0795(2) 0.0631(8) Uani 1 3 d S

loop_
_atom_site_aniso_label
_atom_site_aniso_U_11
_atom_site_aniso_U_22
_atom_site_aniso_U_33
_atom_site_aniso_U_23
_atom_site_aniso_U_13
_atom_site_aniso_U_12
Ni1 0.02737(12) 0.02737(12) 0.01762(16) 0.000 0.000 0.01369(6)
P1 0.0266(2) 0.0265(2) 0.0215(2) -0.00037(19) -0.00076(19) 0.01320(18)
C13 0.0205(8) 0.0313(9) 0.0237(9) 0.0016(7) -0.0008(7) 0.0113(7)
C18 0.0356(10) 0.0340(10) 0.0283(10) -0.0003(7) -0.0006(7) 0.0154(8)
C1 0.0327(8) 0.0293(8) 0.0303(8) -0.0073(9) -0.0041(9) 0.0162(7)
C2 0.0398(11) 0.0414(11) 0.0396(12) -0.0057(9) -0.0129(9) 0.0184(9)
C3 0.0606(15) 0.0596(14) 0.0522(14) -0.0150(11) -0.0322(12) 0.0354(13)
C4 0.0380(12) 0.0693(16) 0.0638(17) -0.0226(13) -0.0231(12) 0.0238(12)
C5 0.0290(10) 0.0634(13) 0.0689(18) -0.0136(13) -0.0078(11) 0.0116(9)
C6 0.0327(10) 0.0456(11) 0.0386(10) -0.0053(9) -0.0048(9) 0.0153(9)
C7 0.0391(9) 0.0323(8) 0.0280(9) 0.0054(9) 0.0086(9) 0.0188(7)
C8 0.0786(16) 0.0616(14) 0.0371(12) -0.0123(10) -0.0083(11) 0.0494(13)
C9 0.118(2) 0.0737(17) 0.0518(15) -0.0226(13) -0.0068(15) 0.0675(17)
C10 0.0913(19) 0.0709(17) 0.0604(16) 0.0043(13) 0.0254(14) 0.0600(16)
C11 0.0474(11) 0.0478(11) 0.0732(14) 0.0101(14) 0.0165(13) 0.0312(10)
C12 0.0337(9) 0.0398(10) 0.0529(13) 0.0048(9) 0.0077(9) 0.0222(8)
C14 0.0374(10) 0.0419(11) 0.0361(10) 0.0094(9) 0.0067(9) 0.0221(9)
C15 0.0532(13) 0.0546(13) 0.0456(13) 0.0255(11) 0.0096(10) 0.0286(11)
C16 0.0450(10) 0.0696(13) 0.0225(9) 0.0140(10) 0.0056(9) 0.0254(10)
C17 0.0406(11) 0.0510(12) 0.0284(10) -0.0037(8) 0.0041(8) 0.0180(9)
C19 0.0389(12) 0.0389(12) 0.0326(19) 0.000 0.000 0.0195(6)
O1 0.0851(13) 0.0851(13) 0.0192(13) 0.000 0.000 0.0425(7)

loop_
_atom_type_symbol
_atom_type_description
_atom_type_scat_dispersion_real
_atom_type_scat_dispersion_imag
_atom_type_scat_source
C C 0.0033 0.0016 'International Tables Vol C Tables 4.2.6.8 and 6.1.1.4'
H H 0.0000 0.0000 'International Tables Vol C Tables 4.2.6.8 and 6.1.1.4'
O O 0.0106 0.0060 'International Tables Vol C Tables 4.2.6.8 and 6.1.1.4'
P P 0.1023 0.0942 'International Tables Vol C Tables 4.2.6.8 and 6.1.1.4'
Ni Ni 0.3393 1.1124 'International Tables Vol C Tables 4.2.6.8 and 6.1.1.4'

loop_
_geom_angle_atom_site_label_1
_geom_angle_atom_site_label_2
_geom_angle_atom_site_label_3
_geom_angle
_geom_angle_site_symmetry_1
_geom_angle_site_symmetry_3
C19 Ni1 P1 105.731(15) . 4_655
C19 Ni1 P1 105.731(15) . .
P1 Ni1 P1 112.939(12) 4_655 .
C19 Ni1 P1 105.730(14) . 5_665
P1 Ni1 P1 112.937(12) 4_655 5_665
P1 Ni1 P1 112.939(12) . 5_665
C7 P1 C13 101.87(8) . .
C7 P1 C1 99.86(8) . .
C13 P1 C1 100.49(9) . .
C7 P1 Ni1 114.45(6) . .
C13 P1 Ni1 121.33(6) . .
C1 P1 Ni1 115.66(6) . .
C18 C13 C14 117.66(16) . .
C18 C13 P1 117.30(13) . .
C14 C13 P1 125.03(13) . .
C13 C18 C17 121.68(17) . .
C13 C18 H18A 119.2 . .
C17 C18 H18A 119.2 . .
C6 C1 C2 118.28(17) . .
C6 C1 P1 122.74(16) . .
C2 C1 P1 118.95(14) . .
C3 C2 C1 120.8(2) . .
C3 C2 H2A 119.6 . .
C1 C2 H2A 119.6 . .
C4 C3 C2 120.2(2) . .
C4 C3 H3A 119.9 . .
C2 C3 H3A 119.9 . .
C5 C4 C3 119.33(19) . .
C5 C4 H4A 120.3 . .
C3 C4 H4A 120.3 . .
C4 C5 C6 120.7(2) . .
C4 C5 H5A 119.7 . .
C6 C5 H5A 119.7 . .
C1 C6 C5 120.7(2) . .
C1 C6 H6A 119.7 . .
C5 C6 H6A 119.7 . .
C12 C7 C8 117.69(17) . .
C12 C7 P1 119.76(14) . .
C8 C7 P1 122.53(14) . .
C9 C8 C7 121.0(2) . .
C9 C8 H8A 119.5 . .
C7 C8 H8A 119.5 . .
C8 C9 C10 119.7(2) . .
C8 C9 H9A 120.2 . .
C10 C9 H9A 120.2 . .
C11 C10 C9 120.0(2) . .
C11 C10 H10A 120.0 . .
C9 C10 H10A 120.0 . .
C10 C11 C12 120.4(2) . .
C10 C11 H11A 119.8 . .
C12 C11 H11A 119.8 . .
C11 C12 C7 121.2(2) . .
C11 C12 H12A 119.4 . .
C7 C12 H12A 119.4 . .
C15 C14 C13 120.13(19) . .
C15 C14 H14A 119.9 . .
C13 C14 H14A 119.9 . .
C16 C15 C14 121.6(2) . .
C16 C15 H15A 119.2 . .
C14 C15 H15A 119.2 . .
C15 C16 C17 119.48(19) . .
C15 C16 H16A 120.3 . .
C17 C16 H16A 120.3 . .
C16 C17 C18 119.46(19) . .
C16 C17 H17A 120.3 . .
C18 C17 H17A 120.3 . .
O1 C19 Ni1 180.000(1) . .

loop_
_geom_bond_atom_site_label_1
_geom_bond_atom_site_label_2
_geom_bond_distance
_geom_bond_site_symmetry_2
Ni1 C19 1.748(3) .
Ni1 P1 2.2145(4) 4_655
Ni1 P1 2.2145(5) .
Ni1 P1 2.2146(4) 5_665
P1 C7 1.8388(17) .
P1 C13 1.8411(17) .
P1 C1 1.8432(16) .
C13 C18 1.384(2) .
C13 C14 1.401(2) .
C18 C17 1.393(2) .
C18 H18A 0.9500 .
C1 C6 1.368(3) .
C1 C2 1.393(3) .
C2 C3 1.385(3) .
C2 H2A 0.9500 .
C3 C4 1.378(3) .
C3 H3A 0.9500 .
C4 C5 1.361(3) .
C4 H4A 0.9500 .
C5 C6 1.400(3) .
C5 H5A 0.9500 .
C6 H6A 0.9500 .
C7 C12 1.390(2) .
C7 C8 1.392(3) .
C8 C9 1.378(3) .
C8 H8A 0.9500 .
C9 C10 1.396(3) .
C9 H9A 0.9500 .
C10 C11 1.350(3) .
C10 H10A 0.9500 .
C11 C12 1.382(3) .
C11 H11A 0.9500 .
C12 H12A 0.9500 .
C14 C15 1.384(3) .
C14 H14A 0.9500 .
C15 C16 1.361(3) .
C15 H15A 0.9500 .
C16 C17 1.383(3) .
C16 H16A 0.9500 .
C17 H17A 0.9500 .
C19 O1 1.157(4) .

loop_
_geom_torsion_atom_site_label_1
_geom_torsion_atom_site_label_2
_geom_torsion_atom_site_label_3
_geom_torsion_atom_site_label_4
_geom_torsion
_geom_torsion_site_symmetry_1
C19 Ni1 P1 C7 -56.86(7) .
P1 Ni1 P1 C7 58.29(8) 4_655
P1 Ni1 P1 C7 -172.01(7) 5_665
C19 Ni1 P1 C13 -179.64(6) .
P1 Ni1 P1 C13 -64.48(6) 4_655
P1 Ni1 P1 C13 65.21(6) 5_665
C19 Ni1 P1 C1 58.42(7) .
P1 Ni1 P1 C1 173.58(7) 4_655
P1 Ni1 P1 C1 -56.73(7) 5_665
C7 P1 C13 C18 -167.28(13) .
C1 P1 C13 C18 90.19(14) .
Ni1 P1 C13 C18 -38.73(15) .
C7 P1 C13 C14 11.43(17) .
C1 P1 C13 C14 -91.09(16) .
Ni1 P1 C13 C14 139.98(13) .
C14 C13 C18 C17 0.2(3) .
P1 C13 C18 C17 179.02(14) .
C7 P1 C1 C6 -89.71(16) .
C13 P1 C1 C6 14.45(16) .
Ni1 P1 C1 C6 146.96(13) .
C7 P1 C1 C2 88.41(15) .
C13 P1 C1 C2 -167.44(14) .
Ni1 P1 C1 C2 -34.93(16) .
C6 C1 C2 C3 1.1(3) .
P1 C1 C2 C3 -177.13(15) .
C1 C2 C3 C4 -0.2(3) .
C2 C3 C4 C5 -1.1(3) .
C3 C4 C5 C6 1.4(3) .
C2 C1 C6 C5 -0.7(3) .
P1 C1 C6 C5 177.43(15) .
C4 C5 C6 C1 -0.6(3) .
C13 P1 C7 C12 60.16(16) .
C1 P1 C7 C12 163.18(15) .
Ni1 P1 C7 C12 -72.63(16) .
C13 P1 C7 C8 -121.79(17) .
C1 P1 C7 C8 -18.76(19) .
Ni1 P1 C7 C8 105.42(16) .
C12 C7 C8 C9 -0.3(3) .
P1 C7 C8 C9 -178.41(18) .
C7 C8 C9 C10 -0.2(4) .
C8 C9 C10 C11 0.0(4) .
C9 C10 C11 C12 0.8(4) .
C10 C11 C12 C7 -1.3(3) .
C8 C7 C12 C11 1.1(3) .
P1 C7 C12 C11 179.23(15) .
C18 C13 C14 C15 0.9(3) .
P1 C13 C14 C15 -177.79(15) .
C13 C14 C15 C16 -1.1(3) .
C14 C15 C16 C17 0.0(3) .
C15 C16 C17 C18 1.1(3) .
C13 C18 C17 C16 -1.2(3) .

loop_
_platon_squeeze_void_nr
_platon_squeeze_void_average_x
_platon_squeeze_void_average_y
_platon_squeeze_void_average_z
_platon_squeeze_void_volume
_platon_squeeze_void_count_electrons
_platon_squeeze_void_content
1 0.000 0.000 -0.033 915 305 ' '
